data_7125721
loop_
_publ_author_name
'Zhang, Jin'
'Yao, Wan-Wan'
'Sang, Lei'
'Pan, Xue-Wei'
'Wang, Xiao-Zu'
'Liu, Wen-Long'
'Wang, Lifeng'
'Ren, Xiao-Ming'

_publ_section_title
;
 Multi-step structural phase transitions with novel symmetry breaking and
 inverse symmetry breaking characteristics in a
 [Ag<sub>4</sub>I<sub>6</sub>]<sup>2-</sup> cluster hybrid crystal.
;
_journal_issue 3
_journal_name_full 'Chemical communications (Cambridge, England)'
_journal_page_first 462
_journal_page_last 465
_journal_paper_doi 10.1039/c9cc08394d
_journal_volume 56
_journal_year 2020
_chemical_formula_moiety 'C18 H38 Ag4 I6 N4'
_chemical_formula_sum 'C18 H38 Ag4 I6 N4'
_chemical_formula_weight 1503.40
_space_group_crystal_system cubic
_space_group_IT_number 205
_space_group_name_Hall '-P 2ac 2ab 3'
_space_group_name_H-M_alt 'P a -3'
_atom_sites_solution_hydrogens geom
_atom_sites_solution_primary iterative
_audit_creation_date 2019-11-21
_audit_creation_method
;
Olex2 1.3
(compiled 2019.09.11 svn.r3662 for OlexSys, GUI svn.r5938)
;
_audit_update_record
;
2019-11-22 deposited with the CCDC.	2019-12-03 downloaded from the CCDC.
;
_cell_angle_alpha 90
_cell_angle_beta 90
_cell_angle_gamma 90
_cell_formula_units_Z 4
_cell_length_a 15.1410(9)
_cell_length_b 15.1410(9)
_cell_length_c 15.1410(9)
_cell_measurement_reflns_used 9962
_cell_measurement_temperature 408
_cell_measurement_theta_max 25.078
_cell_measurement_theta_min 2.349
_cell_volume 3471.1(4)
_computing_cell_refinement 'SAINT v8.37A (Bruker, 2015)'
_computing_data_reduction 'SAINT v8.37A (Bruker, 2015)'
_computing_molecular_graphics 'Olex2 1.3 (Dolomanov et al., 2009)'
_computing_publication_material 'Olex2 1.3 (Dolomanov et al., 2009)'
_computing_structure_refinement 'ShelXL 2014/7 (Sheldrick, 2015)'
_computing_structure_solution 'olex2.solve 1.3 (Bourhis et al., 2015)'
_diffrn_ambient_temperature 408
_diffrn_measured_fraction_theta_full 0.999
_diffrn_measured_fraction_theta_max 0.999
_diffrn_measurement_device_type 'CCD area detector'
_diffrn_measurement_method 'phi and omega scans'
_diffrn_radiation_monochromator graphite
_diffrn_radiation_type MoK\a
_diffrn_radiation_wavelength 0.71073
_diffrn_reflns_av_R_equivalents 0.0740
_diffrn_reflns_av_unetI/netI 0.0312
_diffrn_reflns_Laue_measured_fraction_full 0.999
_diffrn_reflns_Laue_measured_fraction_max 0.999
_diffrn_reflns_limit_h_max 16
_diffrn_reflns_limit_h_min -19
_diffrn_reflns_limit_k_max 12
_diffrn_reflns_limit_k_min -19
_diffrn_reflns_limit_l_max 16
_diffrn_reflns_limit_l_min -19
_diffrn_reflns_number 33119
_diffrn_reflns_point_group_measured_fraction_full 0.999
_diffrn_reflns_point_group_measured_fraction_max 0.999
_diffrn_reflns_theta_full 25.242
_diffrn_reflns_theta_max 27.613
_diffrn_reflns_theta_min 2.690
_exptl_absorpt_coefficient_mu 7.575
_exptl_absorpt_correction_T_max 0.7456
_exptl_absorpt_correction_T_min 0.5671
_exptl_absorpt_correction_type multi-scan
_exptl_absorpt_process_details
'SADABS-2016/2 (Bruker,2016/2) was used for absorption correction. wR2(int) was 0.0839 before and 0.0624 after correction. The Ratio of minimum to maximum transmission is 0.7606. The \l/2 correction factor is Not present.'
_exptl_crystal_colour 'clear light white'
_exptl_crystal_colour_lustre clear
_exptl_crystal_colour_modifier light
_exptl_crystal_colour_primary white
_exptl_crystal_density_diffrn 2.877
_exptl_crystal_description irregular
_exptl_crystal_F_000 2720
_exptl_crystal_size_max 0.08
_exptl_crystal_size_mid 0.06
_exptl_crystal_size_min 0.05
_refine_diff_density_max 0.539
_refine_diff_density_min -0.504
_refine_diff_density_rms 0.116
_refine_ls_extinction_method none
_refine_ls_goodness_of_fit_ref 1.075
_refine_ls_hydrogen_treatment constr
_refine_ls_matrix_type full
_refine_ls_number_parameters 86
_refine_ls_number_reflns 1356
_refine_ls_number_restraints 22
_refine_ls_restrained_S_all 1.081
_refine_ls_R_factor_all 0.1170
_refine_ls_R_factor_gt 0.0584
_refine_ls_shift/su_max 0.000
_refine_ls_shift/su_mean 0.000
_refine_ls_structure_factor_coef Fsqd
_refine_ls_weighting_details 'w=1/[\s^2^(Fo^2^)+(0.0497P)^2^+11.0148P] where P=(Fo^2^+2Fc^2^)/3'
_refine_ls_weighting_scheme calc
_refine_ls_wR_factor_gt 0.1280
_refine_ls_wR_factor_ref 0.1477
_reflns_Friedel_coverage 0.000
_reflns_number_gt 756
_reflns_number_total 1356
_reflns_threshold_expression 'I > 2\s(I)'
_cod_data_source_file c9cc08394d2.cif
_cod_data_source_block c135
_cod_original_cell_volume 3471.1(6)
_cod_database_code 7125721
_shelx_shelxl_version_number 2014/7
_shelx_space_group_comment
;
The symmetry employed for this shelxl refinement is uniquely defined
by the following loop, which should always be used as a source of
symmetry information in preference to the above space-group names.
They are only intended as comments.
;
_shelx_estimated_absorpt_t_max 0.703
_shelx_estimated_absorpt_t_min 0.582
_olex2_refinement_description
;
1. Fixed Uiso
 At 1.2 times of:
  All C(H,H) groups
 At 1.5 times of:
  All C(H,H,H) groups
2. Restrained distances
 C3-C4 = C4-C5
 1.53 with sigma of 0.02
 I1-Ag1 \\sim I1B-Ag1
 with sigma of 0.02
 I1-Ag2 \\sim I1B-Ag2
 with sigma of 0.02
 N1-C1 \\sim N2-C2
 with sigma of 0.02
3. Rigid bond restraints
 N1, C1, C2, N2, C3, C4, C5
 with sigma for 1-2 distances of 0.01 and sigma for 1-3 distances of 0.01
4. Uiso/Uaniso restraints and constraints
Uanis(N2) \\sim Ueq: with sigma of 0.1 and sigma for terminal atoms of 0.2
5. Others
 Fixed Sof: I1(0.33333) I1A(0.33333) I1B(0.33333) Ag1(0.33333) Ag2(0.33333)
 H3A(0.33333) H3B(0.33333) C4(0.33333) H4A(0.33333) H4B(0.33333) H5A(0.33333)
 H5B(0.33333) H5C(0.33333)
6.a Secondary CH2 refined with riding coordinates:
 C1(H1A,H1B), C2(H2A,H2B), C3(H3A,H3B), C4(H4A,H4B)
6.b Idealised Me refined as rotating group:
 C5(H5A,H5B,H5C)
;
_olex2_submission_special_instructions 'No special instructions were received'

loop_
_space_group_symop_operation_xyz
'x, y, z'
'-x+1/2, -y, z+1/2'
'-x, y+1/2, -z+1/2'
'x+1/2, -y+1/2, -z'
'z, x, y'
'z+1/2, -x+1/2, -y'
'-z+1/2, -x, y+1/2'
'-z, x+1/2, -y+1/2'
'y, z, x'
'-y, z+1/2, -x+1/2'
'y+1/2, -z+1/2, -x'
'-y+1/2, -z, x+1/2'
'-x, -y, -z'
'x-1/2, y, -z-1/2'
'x, -y-1/2, z-1/2'
'-x-1/2, y-1/2, z'
'-z, -x, -y'
'-z-1/2, x-1/2, y'
'z-1/2, x, -y-1/2'
'z, -x-1/2, y-1/2'
'-y, -z, -x'
'y, -z-1/2, x-1/2'
'-y-1/2, z-1/2, x'
'y-1/2, z, -x-1/2'

loop_
_atom_site_label
_atom_site_type_symbol
_atom_site_fract_x
_atom_site_fract_y
_atom_site_fract_z
_atom_site_U_iso_or_equiv
_atom_site_adp_type
_atom_site_occupancy
_atom_site_site_symmetry_order
_atom_site_calc_flag
_atom_site_refinement_flags_posn
_atom_site_refinement_flags_adp
_atom_site_refinement_flags_occupancy
_atom_site_disorder_assembly
_atom_site_disorder_group
I1 I 0.9509(15) 0.7309(6) 0.5376(9) 0.089(4) Uani 0.3333 1 d D . P . 1
I1A I 0.9652(3) 0.67714(19) 0.5345(2) 0.0899(8) Uani 0.3333 1 d . . P . 3
I1B I 0.9661(15) 0.7318(6) 0.5314(8) 0.080(3) Uani 0.3333 1 d D . P . 2
Ag1 Ag 0.9110(12) 0.5974(12) 0.3872(3) 0.128(3) Uani 0.3333 1 d D . P . .
Ag2 Ag 0.9752(4) 0.5555(2) 0.57612(16) 0.1293(11) Uani 0.3333 1 d D . P . .
N1 N 0.8073(4) 0.6927(4) 0.3073(4) 0.083(3) Uani 1 3 d DS TU P . .
N2 N 0.7088(4) 0.7912(4) 0.2088(4) 0.080(3) Uani 1 3 d DS TU P . .
C1 C 0.7882(6) 0.6500(6) 0.2232(6) 0.090(2) Uani 1 1 d D U . . .
H1A H 0.7546 0.5965 0.2340 0.108 Uiso 1 1 calc R U . . .
H1B H 0.8433 0.6332 0.1952 0.108 Uiso 1 1 calc R U . . .
C2 C 0.7369(6) 0.7088(6) 0.1613(5) 0.088(2) Uani 1 1 d D U . . .
H2A H 0.7733 0.7242 0.1109 0.106 Uiso 1 1 calc R U . . .
H2B H 0.6852 0.6776 0.1397 0.106 Uiso 1 1 calc R U . . .
C3 C 0.6528(7) 0.8472(7) 0.1528(7) 0.164(9) Uani 1 3 d DS TU P . .
H3A H 0.6802 0.8422 0.0951 0.196 Uiso 0.3333 1 calc R U P A .
H3B H 0.5984 0.8137 0.1484 0.196 Uiso 0.3333 1 calc R U P . .
C4 C 0.623(3) 0.9368(18) 0.155(2) 0.165(15) Uani 0.3333 1 d D U P A -1
H4A H 0.6711 0.9788 0.1512 0.198 Uiso 0.3333 1 calc R U P A -1
H4B H 0.5867 0.9494 0.2062 0.198 Uiso 0.3333 1 calc R U P A -1
C5 C 0.5677(7) 0.9323(7) 0.0677(7) 0.222(16) Uani 1 3 d DS TU P . .
H5A H 0.5776 0.8765 0.0392 0.334 Uiso 0.3333 1 calc R U P A -1
H5B H 0.5855 0.9793 0.0289 0.334 Uiso 0.3333 1 calc R U P A -1
H5C H 0.5061 0.9384 0.0813 0.334 Uiso 0.3333 1 calc R U P A -1

loop_
_atom_site_aniso_label
_atom_site_aniso_U_11
_atom_site_aniso_U_22
_atom_site_aniso_U_33
_atom_site_aniso_U_23
_atom_site_aniso_U_13
_atom_site_aniso_U_12
I1 0.107(9) 0.071(5) 0.089(3) -0.013(3) 0.015(2) 0.013(3)
I1A 0.0980(18) 0.0869(14) 0.0849(15) -0.0040(16) -0.0001(11) -0.001(2)
I1B 0.086(4) 0.072(5) 0.083(3) 0.004(3) 0.001(4) 0.002(2)
Ag1 0.171(5) 0.147(7) 0.065(2) 0.023(3) 0.017(3) 0.092(3)
Ag2 0.205(3) 0.101(2) 0.0820(15) 0.0108(14) 0.008(2) 0.0633(19)
N1 0.083(3) 0.083(3) 0.083(3) 0.012(3) -0.012(3) 0.012(3)
N2 0.080(3) 0.080(3) 0.080(3) 0.013(3) -0.013(3) 0.013(3)
C1 0.088(6) 0.080(5) 0.104(6) -0.015(4) 0.000(5) 0.016(4)
C2 0.089(6) 0.103(6) 0.073(5) -0.004(4) -0.009(4) 0.000(5)
C3 0.164(9) 0.164(9) 0.164(9) 0.055(6) -0.055(6) 0.055(6)
C4 0.17(4) 0.20(3) 0.13(3) 0.03(2) 0.006(19) 0.12(3)
C5 0.222(16) 0.222(16) 0.222(16) 0.090(10) -0.090(10) 0.090(10)

loop_
_atom_type_symbol
_atom_type_description
_atom_type_scat_dispersion_real
_atom_type_scat_dispersion_imag
_atom_type_scat_source
C C 0.0033 0.0016 'International Tables Vol C Tables 4.2.6.8 and 6.1.1.4'
H H 0.0000 0.0000 'International Tables Vol C Tables 4.2.6.8 and 6.1.1.4'
Ag Ag -0.8971 1.1015 'International Tables Vol C Tables 4.2.6.8 and 6.1.1.4'
I I -0.4742 1.8119 'International Tables Vol C Tables 4.2.6.8 and 6.1.1.4'
N N 0.0061 0.0033 'International Tables Vol C Tables 4.2.6.8 and 6.1.1.4'

loop_
_geom_angle_atom_site_label_1
_geom_angle_atom_site_label_2
_geom_angle_atom_site_label_3
_geom_angle
_geom_angle_site_symmetry_1
_geom_angle_site_symmetry_3
Ag1 I1 Ag1 4.6(8) 12_664 .
Ag1 I1 Ag1 8.2(3) . 6_566
Ag1 I1 Ag1 4.1(6) 12_664 6_566
Ag1 I1 Ag2 63.2(2) 12_664 .
Ag1 I1 Ag2 63.8(3) 12_664 24_657
Ag2 I1 Ag1 60.90(19) . 6_566
Ag2 I1 Ag1 63.8(2) 24_657 6_566
Ag2 I1 Ag1 63.3(2) . .
Ag2 I1 Ag1 61.3(2) 24_657 .
Ag2 I1 Ag2 30.62(14) . 24_657
Ag1 I1A Ag1 6.3(8) 12_664 .
Ag1 I1A Ag1 9.6(3) . 6_566
Ag1 I1A Ag1 6.0(4) 12_664 6_566
Ag1 I1A Ag2 65.3(4) . 18_755
Ag1 I1A Ag2 64.0(4) 12_664 6_566
Ag1 I1A Ag2 63.2(3) 6_566 6_566
Ag1 I1A Ag2 65.7(3) 12_664 18_755
Ag1 I1A Ag2 60.10(16) 6_566 18_755
Ag1 I1A Ag2 58.15(15) . 6_566
Ag2 I1A Ag1 78.89(17) 24_657 .
Ag2 I1A Ag1 84.0(2) . 12_664
Ag2 I1A Ag1 82.4(3) 24_657 6_566
Ag2 I1A Ag1 82.3(3) . .
Ag2 I1A Ag1 84.3(3) 24_657 12_664
Ag2 I1A Ag1 78.7(2) . 6_566
Ag2 I1A Ag2 53.79(17) . 6_566
Ag2 I1A Ag2 55.83(9) 18_755 6_566
Ag2 I1A Ag2 43.10(11) . 24_657
Ag2 I1A Ag2 22.10(15) 24_657 6_566
Ag2 I1A Ag2 54.20(17) 24_657 18_755
Ag2 I1A Ag2 20.52(16) . 18_755
Ag1 I1B Ag1 3.5(6) 12_664 6_566
Ag1 I1B Ag1 8.2(2) . 6_566
Ag1 I1B Ag1 5.2(8) 12_664 .
Ag1 I1B Ag2 62.8(3) 12_664 .
Ag2 I1B Ag1 62.5(2) 24_657 .
Ag2 I1B Ag1 65.1(3) 24_657 12_664
Ag2 I1B Ag1 63.3(3) . .
Ag2 I1B Ag1 64.6(2) 24_657 6_566
Ag2 I1B Ag1 60.4(2) . 6_566
Ag2 I1B Ag2 31.25(12) 24_657 .
I1 Ag1 Ag2 60.0(4) 6_566 13_766
I1 Ag1 Ag2 86.4(5) 6_566 12_664
I1 Ag1 Ag2 85.1(4) 6_566 24_657
I1 Ag1 Ag2 58.8(3) 6_566 6_566
I1A Ag1 I1A 106.5(5) 6_566 12_664
I1A Ag1 I1A 106.8(7) 6_566 .
I1A Ag1 I1A 97.1(2) . 12_664
I1A Ag1 Ag2 88.7(2) 12_664 24_657
I1A Ag1 Ag2 90.9(3) 12_664 6_566
I1A Ag1 Ag2 39.8(2) 12_664 12_664
I1A Ag1 Ag2 88.46(14) . 12_664
I1A Ag1 Ag2 70.3(3) 6_566 24_657
I1A Ag1 Ag2 44.17(14) 6_566 13_766
I1A Ag1 Ag2 67.7(4) 12_664 13_766
I1A Ag1 Ag2 41.7(2) . 24_657
I1A Ag1 Ag2 91.1(2) . 13_766
I1A Ag1 Ag2 69.6(4) . 6_566
I1A Ag1 Ag2 72.0(2) 6_566 12_664
I1A Ag1 Ag2 42.66(19) 6_566 6_566
I1A Ag1 N1 123.4(3) 6_566 .
I1B Ag1 Ag2 57.1(3) 6_566 13_766
I1B Ag1 Ag2 86.3(4) 6_566 24_657
I1B Ag1 Ag2 58.9(3) 6_566 6_566
I1B Ag1 Ag2 82.6(5) 6_566 12_664
Ag1 Ag1 I1 150(6) 12_664 6_566
Ag1 Ag1 I1 146(6) 6_566 6_566
Ag1 Ag1 I1A 87(5) 6_566 .
Ag1 Ag1 I1A 139(4) 6_566 6_566
Ag1 Ag1 I1A 84(5) 12_664 12_664
Ag1 Ag1 I1A 141(4) 12_664 6_566
Ag1 Ag1 I1A 35(4) 12_664 .
Ag1 Ag1 I1A 33(4) 6_566 12_664
Ag1 Ag1 I1B 141(6) 6_566 6_566
Ag1 Ag1 I1B 154(5) 12_664 6_566
Ag1 Ag1 Ag1 59.993(6) 6_566 12_664
Ag1 Ag1 Ag2 115.2(4) 12_664 13_766
Ag1 Ag1 Ag2 102(2) 12_664 6_566
Ag1 Ag1 Ag2 70(2) 6_566 12_664
Ag1 Ag1 Ag2 73(2) 12_664 24_657
Ag1 Ag1 Ag2 99(3) 12_664 12_664
Ag1 Ag1 Ag2 99(3) 6_566 13_766
Ag1 Ag1 Ag2 115.8(2) 6_566 6_566
Ag1 Ag1 Ag2 101(2) 6_566 24_657
Ag1 Ag1 N1 84.77(19) 12_664 .
Ag1 Ag1 N1 84.8(2) 6_566 .
Ag2 Ag1 Ag2 51.67(10) 6_566 12_664
Ag2 Ag1 Ag2 28.83(10) 13_766 12_664
Ag2 Ag1 Ag2 29.44(5) 6_566 13_766
Ag2 Ag1 Ag2 28.77(11) 6_566 24_657
Ag2 Ag1 Ag2 50.57(12) 13_766 24_657
Ag2 Ag1 Ag2 58.60(8) 12_664 24_657
N1 Ag1 I1 106.5(4) . 6_566
N1 Ag1 I1A 109.7(8) . 12_664
N1 Ag1 I1A 110.1(5) . .
N1 Ag1 I1B 107.9(3) . 6_566
N1 Ag1 Ag2 147.8(10) . 12_664
N1 Ag1 Ag2 158.8(6) . 13_766
N1 Ag1 Ag2 159.0(9) . 6_566
N1 Ag1 Ag2 149.5(8) . 24_657
I1 Ag2 I1 135.0(3) . 18_755
I1 Ag2 Ag1 151.8(7) . 13_766
I1 Ag2 Ag1 149.8(6) 18_755 12_664
I1 Ag2 Ag1 56.2(3) 18_755 13_766
I1 Ag2 Ag1 58.0(3) . 12_664
I1A Ag2 I1A 149.46(17) . 18_755
I1A Ag2 Ag1 51.6(3) 18_755 13_766
I1A Ag2 Ag1 53.37(15) . 12_664
I1A Ag2 Ag1 148.2(6) . 13_766
I1A Ag2 Ag1 145.3(4) 18_755 12_664
I1A Ag2 Ag2 85.0(3) 18_755 12_664
I1A Ag2 Ag2 120.14(11) 18_755 6_566
I1A Ag2 Ag2 88.1(3) . 6_566
I1A Ag2 Ag2 121.95(10) . 12_664
I1B Ag2 I1B 133.8(3) 18_755 .
I1B Ag2 Ag1 147.0(7) . 13_766
I1B Ag2 Ag1 57.7(3) 18_755 13_766
I1B Ag2 Ag1 153.2(6) 18_755 12_664
I1B Ag2 Ag1 58.2(2) . 12_664
Ag1 Ag2 Ag1 128.9(3) 12_664 13_766
Ag2 Ag2 I1 78.1(6) 24_657 .
Ag2 Ag2 I1 95.2(5) 6_566 .
Ag2 Ag2 I1 127.1(2) 12_664 .
Ag2 Ag2 I1 71.3(5) 18_755 18_755
Ag2 Ag2 I1 132.9(5) 18_755 .
Ag2 Ag2 I1 127.6(4) 24_657 18_755
Ag2 Ag2 I1 92.6(5) 12_664 18_755
Ag2 Ag2 I1 125.8(3) 6_566 18_755
Ag2 Ag2 I1A 126.3(3) 24_657 18_755
Ag2 Ag2 I1A 72.2(3) 24_657 .
Ag2 Ag2 I1A 131.9(4) 18_755 .
Ag2 Ag2 I1A 64.7(3) 18_755 18_755
Ag2 Ag2 I1B 75.8(5) 18_755 18_755
Ag2 Ag2 I1B 126.8(2) 12_664 .
Ag2 Ag2 I1B 90.8(5) 6_566 .
Ag2 Ag2 I1B 126.3(4) 24_657 18_755
Ag2 Ag2 I1B 127.4(3) 6_566 18_755
Ag2 Ag2 I1B 73.0(5) 24_657 .
Ag2 Ag2 I1B 97.1(5) 12_664 18_755
Ag2 Ag2 I1B 135.9(5) 18_755 .
Ag2 Ag2 Ag1 72.6(5) 18_755 13_766
Ag2 Ag2 Ag1 78.0(5) 24_657 12_664
Ag2 Ag2 Ag1 66.7(5) 6_566 12_664
Ag2 Ag2 Ag1 77.5(4) 24_657 13_766
Ag2 Ag2 Ag1 69.16(14) 12_664 12_664
Ag2 Ag2 Ag1 82.1(3) 18_755 12_664
Ag2 Ag2 Ag1 66.7(4) 12_664 13_766
Ag2 Ag2 Ag1 69.7(2) 6_566 13_766
Ag2 Ag2 Ag2 90.0 24_657 12_664
Ag2 Ag2 Ag2 30.117(19) 18_755 12_664
Ag2 Ag2 Ag2 30.12(2) 24_657 6_566
Ag2 Ag2 Ag2 119.76(4) 18_755 24_657
Ag2 Ag2 Ag2 59.999(1) 12_664 6_566
Ag2 Ag2 Ag2 89.997(1) 18_755 6_566
Ag1 N1 Ag1 10.5(4) 12_664 6_566
Ag1 N1 Ag1 10.5(4) 12_664 .
Ag1 N1 Ag1 10.5(4) 6_566 .
C1 N1 Ag1 109.2(8) 6_566 12_664
C1 N1 Ag1 107.3(6) 12_664 12_664
C1 N1 Ag1 117.3(6) 6_566 .
C1 N1 Ag1 117.3(6) . 12_664
C1 N1 Ag1 109.2(8) 12_664 .
C1 N1 Ag1 117.3(6) 12_664 6_566
C1 N1 Ag1 107.3(6) . .
C1 N1 Ag1 107.3(6) 6_566 6_566
C1 N1 Ag1 109.2(8) . 6_566
C1 N1 C1 107.6(6) 12_664 .
C1 N1 C1 107.6(6) 12_664 6_566
C1 N1 C1 107.6(6) 6_566 .
C2 N2 C2 107.4(5) 12_664 .
C2 N2 C2 107.4(5) 6_566 .
C2 N2 C2 107.4(5) 12_664 6_566
C3 N2 C2 111.5(5) . 12_664
C3 N2 C2 111.5(5) . .
C3 N2 C2 111.5(5) . 6_566
N1 C1 H1A 109.1 . .
N1 C1 H1B 109.1 . .
N1 C1 C2 112.6(8) . .
H1A C1 H1B 107.8 . .
C2 C1 H1A 109.1 . .
C2 C1 H1B 109.1 . .
N2 C2 C1 109.7(7) . .
N2 C2 H2A 109.7 . .
N2 C2 H2B 109.7 . .
C1 C2 H2A 109.7 . .
C1 C2 H2B 109.7 . .
H2A C2 H2B 108.2 . .
N2 C3 H3A 103.2 . .
N2 C3 H3B 103.2 . .
H3A C3 H3B 105.2 . .
C4 C3 N2 135.9(10) . .
C4 C3 H3A 103.2 . .
C4 C3 H3B 103.2 . .
C3 C4 H4A 112.5 . .
C3 C4 H4B 112.5 . .
C3 C4 C5 96.3(18) . .
H4A C4 H4B 110.0 . .
C5 C4 H4A 112.5 . .
C5 C4 H4B 112.5 . .
C4 C5 H5A 109.5 . .
C4 C5 H5B 109.5 . .
C4 C5 H5C 109.5 . .
H5A C5 H5B 109.5 . .
H5A C5 H5C 109.5 . .
H5B C5 H5C 109.5 . .

loop_
_geom_bond_atom_site_label_1
_geom_bond_atom_site_label_2
_geom_bond_distance
_geom_bond_site_symmetry_2
I1 Ag1 2.723(13) 12_664
I1 Ag1 3.12(3) 6_566
I1 Ag1 3.105(19) .
I1 Ag2 2.835(15) 24_657
I1 Ag2 2.745(10) .
I1A Ag1 2.666(16) .
I1A Ag1 2.312(9) 12_664
I1A Ag1 2.68(2) 6_566
I1A Ag2 3.163(7) 6_566
I1A Ag2 2.057(5) 24_657
I1A Ag2 1.952(4) .
I1A Ag2 3.136(7) 18_755
I1B Ag1 2.738(12) 12_664
I1B Ag1 3.10(2) .
I1B Ag1 3.15(3) 6_566
I1B Ag2 2.720(14) 24_657
I1B Ag2 2.758(9) .
Ag1 I1 2.723(13) 6_566
Ag1 I1A 2.68(2) 12_664
Ag1 I1A 2.312(9) 6_566
Ag1 I1B 2.738(12) 6_566
Ag1 Ag1 0.447(17) 12_664
Ag1 Ag1 0.447(17) 6_566
Ag1 Ag2 2.865(10) 6_566
Ag1 Ag2 3.037(12) 24_657
Ag1 Ag2 2.938(5) 13_766
Ag1 Ag2 2.989(13) 12_664
Ag1 N1 2.451(11) .
Ag2 I1 2.836(15) 18_755
Ag2 I1A 2.057(5) 18_755
Ag2 I1B 2.720(14) 18_755
Ag2 Ag1 2.938(5) 13_766
Ag2 Ag1 2.865(10) 12_664
Ag2 Ag2 1.476(2) 18_755
Ag2 Ag2 2.554(4) 6_566
Ag2 Ag2 2.554(4) 12_664
Ag2 Ag2 1.476(2) 24_657
N1 Ag1 2.451(11) 12_664
N1 Ag1 2.451(11) 6_566
N1 C1 1.458(9) .
N1 C1 1.458(9) 12_664
N1 C1 1.458(9) 6_566
N2 C2 1.502(9) 12_664
N2 C2 1.502(9) .
N2 C2 1.502(9) 6_566
N2 C3 1.47(2) .
C1 H1A 0.9700 .
C1 H1B 0.9700 .
C1 C2 1.509(12) .
C2 H2A 0.9700 .
C2 H2B 0.9700 .
C3 H3A 0.9700 .
C3 H3B 0.9700 .
C3 C4 1.431(18) .
C4 H4A 0.9700 .
C4 H4B 0.9700 .
C4 C5 1.564(18) .
C5 H5A 0.9600 .
C5 H5B 0.9600 .
C5 H5C 0.9600 .

loop_
_geom_torsion_atom_site_label_1
_geom_torsion_atom_site_label_2
_geom_torsion_atom_site_label_3
_geom_torsion_atom_site_label_4
_geom_torsion
_geom_torsion_site_symmetry_1
Ag1 N1 C1 C2 -174.2(8) 12_664
Ag1 N1 C1 C2 -170.6(8) .
Ag1 N1 C1 C2 178.5(6) 6_566
N1 C1 C2 N2 -7.8(9) .
N2 C3 C4 C5 180.000(6) .
C1 N1 C1 C2 -53.2(8) 12_664
C1 N1 C1 C2 62.4(8) 6_566
C2 N2 C2 C1 -53.3(8) 6_566
C2 N2 C2 C1 62.0(7) 12_664
C2 N2 C3 C4 -45(3) 12_664
C2 N2 C3 C4 -165(3) .
C2 N2 C3 C4 75(3) 6_566
C3 N2 C2 C1 -175.6(5) .
